data_2225815
loop_
_publ_author_name
'Hou, Rui-Bin'
'Li, Bao'
'Yin, Bing-Zhu'
'Wu, Li-Xin'

_publ_section_title
;
 6,7-Bis(methylsulfanyl)-2,3-[(3,6,9-trioxaundecane-1,11-diyl)bis(sulfanediylmethylene)]-1,4,5,8-tetrathiafulvalene
;
_journal_coeditor_code CV2706
_journal_issue 5
_journal_name_full 'Acta Crystallographica Section E'
_journal_page_first o1044
_journal_paper_doi 10.1107/S160053681001192X
_journal_volume 66
_journal_year 2010
_chemical_formula_iupac 'C18 H26 O3 S8'
_chemical_formula_moiety 'C18 H26 O3 S8'
_chemical_formula_sum 'C18 H26 O3 S8'
_chemical_formula_weight 546.87
_chemical_name_systematic
;
6,7-Bis(methylsulfanyl)-2,3-[(3,6,9-trioxaundecane-1,11-
diyl)bis(sulfanediylmethylene)]-1,4,5,8-tetrathiafulvalene
;
_space_group_IT_number 2
_symmetry_cell_setting triclinic
_symmetry_space_group_name_Hall '-P 1'
_symmetry_space_group_name_H-M 'P -1'
_atom_sites_solution_hydrogens geom
_atom_sites_solution_primary direct
_atom_sites_solution_secondary difmap
_cell_angle_alpha 98.37(2)
_cell_angle_beta 112.112(18)
_cell_angle_gamma 103.94(2)
_cell_formula_units_Z 2
_cell_length_a 9.715(5)
_cell_length_b 11.585(7)
_cell_length_c 12.548(5)
_cell_measurement_reflns_used 8201
_cell_measurement_temperature 290(2)
_cell_measurement_theta_max 27.49
_cell_measurement_theta_min 3.09
_cell_volume 1225.2(11)
_computing_cell_refinement 'RAPID-AUTO (Rigaku, 1998)'
_computing_data_collection 'RAPID-AUTO (Rigaku, 1998)'
_computing_data_reduction 'CrystalStructure (Rigaku/MSC and Rigaku, 2002)'
_computing_molecular_graphics 'PLATON (Spek, 2009)'
_computing_publication_material 'SHELXL97 (Sheldrick, 2008)'
_computing_structure_refinement 'SHELXL97 (Sheldrick, 2008)'
_computing_structure_solution 'SHELXS97 (Sheldrick, 2008)'
_diffrn_ambient_temperature 290(2)
_diffrn_measured_fraction_theta_full 0.987
_diffrn_measured_fraction_theta_max 0.987
_diffrn_measurement_device_type 'Rigaku R-AXIS RAPID'
_diffrn_measurement_method '\w scans'
_diffrn_radiation_monochromator graphite
_diffrn_radiation_source 'fine-focus sealed tube'
_diffrn_radiation_type MoK\a
_diffrn_radiation_wavelength 0.71073
_diffrn_reflns_av_R_equivalents 0.0212
_diffrn_reflns_av_sigmaI/netI 0.0269
_diffrn_reflns_limit_h_max 11
_diffrn_reflns_limit_h_min -12
_diffrn_reflns_limit_k_max 15
_diffrn_reflns_limit_k_min -14
_diffrn_reflns_limit_l_max 16
_diffrn_reflns_limit_l_min -15
_diffrn_reflns_number 12067
_diffrn_reflns_theta_full 27.47
_diffrn_reflns_theta_max 27.47
_diffrn_reflns_theta_min 3.15
_diffrn_standards_decay_% 0
_diffrn_standards_interval_count 0
_diffrn_standards_interval_time 0
_diffrn_standards_number 0
_exptl_absorpt_coefficient_mu 0.747
_exptl_absorpt_correction_T_max 0.9223
_exptl_absorpt_correction_T_min 0.9091
_exptl_absorpt_correction_type multi-scan
_exptl_absorpt_process_details '(ABSCOR; Higashi, 1995)'
_exptl_crystal_colour yellow
_exptl_crystal_density_diffrn 1.482
_exptl_crystal_density_method 'not measured'
_exptl_crystal_description block
_exptl_crystal_F_000 572
_exptl_crystal_size_max 0.13
_exptl_crystal_size_mid 0.11
_exptl_crystal_size_min 0.11
_refine_diff_density_max 1.190
_refine_diff_density_min -0.840
_refine_ls_extinction_method none
_refine_ls_goodness_of_fit_ref 1.086
_refine_ls_hydrogen_treatment constr
_refine_ls_matrix_type full
_refine_ls_number_parameters 264
_refine_ls_number_reflns 5535
_refine_ls_number_restraints 0
_refine_ls_restrained_S_all 1.086
_refine_ls_R_factor_all 0.0545
_refine_ls_R_factor_gt 0.0446
_refine_ls_shift/su_max 0.004
_refine_ls_shift/su_mean 0.000
_refine_ls_structure_factor_coef Fsqd
_refine_ls_weighting_details 'calc w=1/[\s^2^(Fo^2^)+(0.0606P)^2^+0.6546P] where P=(Fo^2^+2Fc^2^)/3'
_refine_ls_weighting_scheme calc
_refine_ls_wR_factor_gt 0.1187
_refine_ls_wR_factor_ref 0.1254
_reflns_number_gt 4519
_reflns_number_total 5535
_reflns_threshold_expression I>2sigma(I)
_cod_data_source_file cv2706.cif
_cod_data_source_block I
_cod_original_cell_volume 1225.3(11)
_cod_database_code 2225815
_cod_database_fobs_code 2225815

loop_
_symmetry_equiv_pos_as_xyz
'x, y, z'
'-x, -y, -z'

loop_
_atom_site_type_symbol
_atom_site_label
_atom_site_fract_x
_atom_site_fract_y
_atom_site_fract_z
_atom_site_U_iso_or_equiv
_atom_site_adp_type
_atom_site_calc_flag
_atom_site_refinement_flags
_atom_site_occupancy
_atom_site_disorder_assembly
_atom_site_disorder_group
C C1 0.8329(4) 0.2619(3) -0.0795(3) 0.0673(8) Uani d . 1 . .
H H1A 0.9100 0.3281 -0.0122 0.101 Uiso calc R 1 . .
H H1B 0.8797 0.2016 -0.0963 0.101 Uiso calc R 1 . .
H H1C 0.7472 0.2243 -0.0620 0.101 Uiso calc R 1 . .
C C2 0.6741(3) 0.4211(2) -0.1600(2) 0.0461(6) Uani d . 1 . .
C C3 0.6468(3) 0.6002(2) -0.0284(2) 0.0378(5) Uani d . 1 . .
C C4 0.6879(3) 0.7034(2) 0.0568(2) 0.0375(5) Uani d . 1 . .
C C5 0.8608(3) 0.9048(2) 0.2248(2) 0.0377(5) Uani d . 1 . .
C C6 1.0049(3) 0.9939(2) 0.3263(2) 0.0453(6) Uani d . 1 . .
H H6A 1.0222 0.9641 0.3970 0.054 Uiso calc R 1 . .
H H6B 0.9875 1.0724 0.3417 0.054 Uiso calc R 1 . .
C C7 1.1338(4) 1.0744(4) 0.1696(3) 0.0672(9) Uani d . 1 . .
H H7A 1.1946 1.0522 0.1287 0.081 Uiso calc R 1 . .
H H7B 1.0238 1.0324 0.1167 0.081 Uiso calc R 1 . .
C C8 1.1631(4) 1.2111(4) 0.1912(4) 0.0809(11) Uani d . 1 . .
H H8A 1.2668 1.2551 0.2548 0.097 Uiso calc R 1 . .
H H8B 1.1577 1.2362 0.1197 0.097 Uiso calc R 1 . .
C C9 1.0704(4) 1.3669(3) 0.2552(3) 0.0717(9) Uani d . 1 . .
H H9A 1.0745 1.4025 0.1906 0.086 Uiso calc R 1 . .
H H9B 1.1688 1.4080 0.3253 0.086 Uiso calc R 1 . .
C C10 0.9373(4) 1.3834(3) 0.2801(3) 0.0631(8) Uani d . 1 . .
H H10A 0.9445 1.4696 0.2948 0.076 Uiso calc R 1 . .
H H10B 0.8383 1.3365 0.2124 0.076 Uiso calc R 1 . .
C C11 0.8268(4) 1.3533(3) 0.4170(3) 0.0631(8) Uani d . 1 . .
H H11A 0.7245 1.3175 0.3497 0.076 Uiso calc R 1 . .
H H11B 0.8427 1.4396 0.4478 0.076 Uiso calc R 1 . .
C C12 0.8366(4) 1.2872(3) 0.5112(3) 0.0684(9) Uani d . 1 . .
H H12A 0.9438 1.3157 0.5724 0.082 Uiso calc R 1 . .
H H12B 0.7701 1.3060 0.5479 0.082 Uiso calc R 1 . .
C C13 0.6293(4) 1.0953(3) 0.4346(3) 0.0646(8) Uani d . 1 . .
H H13A 0.5700 1.1524 0.4205 0.077 Uiso calc R 1 . .
H H13B 0.6215 1.0642 0.5006 0.077 Uiso calc R 1 . .
C C14 0.5624(4) 0.9902(3) 0.3249(3) 0.0579(7) Uani d . 1 . .
H H14A 0.4659 0.9349 0.3191 0.070 Uiso calc R 1 . .
H H14B 0.6358 0.9445 0.3335 0.070 Uiso calc R 1 . .
C C15 0.7020(3) 1.0495(2) 0.1709(2) 0.0424(5) Uani d . 1 . .
H H15A 0.6948 1.0792 0.1011 0.051 Uiso calc R 1 . .
H H15B 0.7895 1.1095 0.2398 0.051 Uiso calc R 1 . .
C C16 0.7328(3) 0.9291(2) 0.1574(2) 0.0369(5) Uani d . 1 . .
C C17 0.5549(3) 0.4512(3) -0.2335(2) 0.0542(7) Uani d . 1 . .
C C18 0.2899(5) 0.2958(4) -0.4241(4) 0.0993(14) Uani d . 1 . .
H H18A 0.3042 0.2321 -0.3839 0.149 Uiso calc R 1 . .
H H18B 0.2354 0.2598 -0.5086 0.149 Uiso calc R 1 . .
H H18C 0.2296 0.3380 -0.3983 0.149 Uiso calc R 1 . .
O O1 1.0472(3) 1.2390(2) 0.2231(2) 0.0649(6) Uani d . 1 . .
O O2 0.9459(2) 1.3412(2) 0.38150(17) 0.0585(5) Uani d . 1 . .
O O3 0.7891(2) 1.1573(2) 0.46389(19) 0.0605(5) Uani d . 1 . .
S S1 0.76152(11) 0.32107(7) -0.20652(7) 0.0659(2) Uani d . 1 . .
S S2 0.75246(8) 0.49614(6) -0.00808(5) 0.04786(17) Uani d . 1 . .
S S3 0.85994(8) 0.75086(6) 0.19036(5) 0.04658(17) Uani d . 1 . .
S S4 1.18116(8) 1.01831(8) 0.30089(7) 0.0583(2) Uani d . 1 . .
S S5 0.52206(8) 1.03736(6) 0.18849(6) 0.04905(17) Uani d . 1 . .
S S6 0.57706(7) 0.80320(6) 0.04603(6) 0.04656(17) Uani d . 1 . .
S S7 0.48777(8) 0.55840(7) -0.16902(6) 0.05239(18) Uani d . 1 . .
S S8 0.47241(13) 0.40014(12) -0.39012(7) 0.0970(4) Uani d . 1 . .

loop_
_atom_site_aniso_label
_atom_site_aniso_U_11
_atom_site_aniso_U_22
_atom_site_aniso_U_33
_atom_site_aniso_U_12
_atom_site_aniso_U_13
_atom_site_aniso_U_23
C1 0.070(2) 0.0609(19) 0.077(2) 0.0254(16) 0.0397(18) 0.0044(16)
C2 0.0520(15) 0.0406(13) 0.0391(12) -0.0002(11) 0.0261(11) -0.0012(10)
C3 0.0382(12) 0.0360(12) 0.0364(11) 0.0085(9) 0.0153(9) 0.0096(9)
C4 0.0378(12) 0.0352(11) 0.0389(11) 0.0118(9) 0.0159(9) 0.0096(9)
C5 0.0369(12) 0.0373(12) 0.0380(11) 0.0115(9) 0.0178(10) 0.0038(9)
C6 0.0406(13) 0.0497(14) 0.0390(12) 0.0129(11) 0.0150(10) 0.0013(10)
C7 0.0522(17) 0.100(3) 0.0579(17) 0.0260(17) 0.0347(15) 0.0127(17)
C8 0.059(2) 0.110(3) 0.091(3) 0.019(2) 0.0487(19) 0.045(2)
C9 0.078(2) 0.0544(18) 0.069(2) -0.0044(16) 0.0316(17) 0.0209(15)
C10 0.081(2) 0.0383(14) 0.0566(16) 0.0106(14) 0.0199(15) 0.0147(12)
C11 0.0613(19) 0.0534(17) 0.0645(18) 0.0204(15) 0.0203(15) 0.0021(14)
C12 0.064(2) 0.081(2) 0.0460(15) 0.0117(17) 0.0222(14) -0.0003(14)
C13 0.0501(16) 0.091(2) 0.0611(18) 0.0179(16) 0.0329(14) 0.0263(17)
C14 0.0535(17) 0.0573(17) 0.078(2) 0.0194(14) 0.0388(15) 0.0305(15)
C15 0.0411(13) 0.0337(12) 0.0526(14) 0.0112(10) 0.0212(11) 0.0106(10)
C16 0.0335(11) 0.0338(11) 0.0437(12) 0.0084(9) 0.0193(10) 0.0076(9)
C17 0.0500(15) 0.0618(17) 0.0353(12) -0.0017(13) 0.0199(12) -0.0028(11)
C18 0.090(3) 0.098(3) 0.070(2) 0.000(2) 0.016(2) 0.008(2)
O1 0.0606(13) 0.0569(12) 0.0870(15) 0.0080(10) 0.0468(12) 0.0237(11)
O2 0.0605(12) 0.0613(12) 0.0532(11) 0.0206(10) 0.0208(10) 0.0212(9)
O3 0.0486(11) 0.0760(14) 0.0617(12) 0.0191(10) 0.0265(10) 0.0257(11)
S1 0.0891(6) 0.0546(4) 0.0623(4) 0.0167(4) 0.0508(4) -0.0005(3)
S2 0.0601(4) 0.0414(3) 0.0366(3) 0.0208(3) 0.0156(3) 0.0012(2)
S3 0.0475(4) 0.0435(3) 0.0412(3) 0.0221(3) 0.0095(3) 0.0030(2)
S4 0.0325(3) 0.0715(5) 0.0582(4) 0.0171(3) 0.0114(3) 0.0018(3)
S5 0.0395(3) 0.0518(4) 0.0557(4) 0.0219(3) 0.0173(3) 0.0103(3)
S6 0.0351(3) 0.0367(3) 0.0556(4) 0.0113(2) 0.0094(3) 0.0050(3)
S7 0.0433(4) 0.0610(4) 0.0404(3) 0.0105(3) 0.0102(3) 0.0091(3)
S8 0.0877(7) 0.1331(10) 0.0378(4) -0.0061(6) 0.0267(4) -0.0001(5)

loop_
_atom_type_symbol
_atom_type_description
_atom_type_scat_dispersion_real
_atom_type_scat_dispersion_imag
_atom_type_scat_source
C C 0.0033 0.0016 'International Tables Vol C Tables 4.2.6.8 and 6.1.1.4'
H H 0.0000 0.0000 'International Tables Vol C Tables 4.2.6.8 and 6.1.1.4'
O O 0.0106 0.0060 'International Tables Vol C Tables 4.2.6.8 and 6.1.1.4'
S S 0.1246 0.1234 'International Tables Vol C Tables 4.2.6.8 and 6.1.1.4'

loop_
_geom_angle_atom_site_label_1
_geom_angle_atom_site_label_2
_geom_angle_atom_site_label_3
_geom_angle_site_symmetry_1
_geom_angle_site_symmetry_3
_geom_angle
_geom_angle_publ_flag
S1 C1 H1A . . 109.5 ?
S1 C1 H1B . . 109.5 ?
H1A C1 H1B . . 109.5 ?
S1 C1 H1C . . 109.5 ?
H1A C1 H1C . . 109.5 ?
H1B C1 H1C . . 109.5 ?
C17 C2 S1 . . 124.5(2) ?
C17 C2 S2 . . 116.3(2) ?
S1 C2 S2 . . 119.01(17) ?
C4 C3 S2 . . 121.99(19) ?
C4 C3 S7 . . 124.10(19) ?
S2 C3 S7 . . 113.89(13) ?
C3 C4 S6 . . 123.71(19) ?
C3 C4 S3 . . 122.82(19) ?
S6 C4 S3 . . 113.46(13) ?
C16 C5 C6 . . 126.9(2) ?
C16 C5 S3 . . 116.77(18) ?
C6 C5 S3 . . 116.37(18) ?
C5 C6 S4 . . 114.01(17) ?
C5 C6 H6A . . 108.7 ?
S4 C6 H6A . . 108.7 ?
C5 C6 H6B . . 108.7 ?
S4 C6 H6B . . 108.7 ?
H6A C6 H6B . . 107.6 ?
C8 C7 S4 . . 115.4(2) ?
C8 C7 H7A . . 108.4 ?
S4 C7 H7A . . 108.4 ?
C8 C7 H7B . . 108.4 ?
S4 C7 H7B . . 108.4 ?
H7A C7 H7B . . 107.5 ?
O1 C8 C7 . . 108.5(3) ?
O1 C8 H8A . . 110.0 ?
C7 C8 H8A . . 110.0 ?
O1 C8 H8B . . 110.0 ?
C7 C8 H8B . . 110.0 ?
H8A C8 H8B . . 108.4 ?
O1 C9 C10 . . 108.2(2) ?
O1 C9 H9A . . 110.1 ?
C10 C9 H9A . . 110.1 ?
O1 C9 H9B . . 110.1 ?
C10 C9 H9B . . 110.1 ?
H9A C9 H9B . . 108.4 ?
O2 C10 C9 . . 107.8(3) ?
O2 C10 H10A . . 110.2 ?
C9 C10 H10A . . 110.2 ?
O2 C10 H10B . . 110.2 ?
C9 C10 H10B . . 110.2 ?
H10A C10 H10B . . 108.5 ?
O2 C11 C12 . . 107.1(3) ?
O2 C11 H11A . . 110.3 ?
C12 C11 H11A . . 110.3 ?
O2 C11 H11B . . 110.3 ?
C12 C11 H11B . . 110.3 ?
H11A C11 H11B . . 108.6 ?
O3 C12 C11 . . 111.5(2) ?
O3 C12 H12A . . 109.3 ?
C11 C12 H12A . . 109.3 ?
O3 C12 H12B . . 109.3 ?
C11 C12 H12B . . 109.3 ?
H12A C12 H12B . . 108.0 ?
O3 C13 C14 . . 109.6(2) ?
O3 C13 H13A . . 109.7 ?
C14 C13 H13A . . 109.7 ?
O3 C13 H13B . . 109.7 ?
C14 C13 H13B . . 109.7 ?
H13A C13 H13B . . 108.2 ?
C13 C14 S5 . . 114.0(2) ?
C13 C14 H14A . . 108.8 ?
S5 C14 H14A . . 108.8 ?
C13 C14 H14B . . 108.8 ?
S5 C14 H14B . . 108.8 ?
H14A C14 H14B . . 107.7 ?
C16 C15 S5 . . 112.39(16) ?
C16 C15 H15A . . 109.1 ?
S5 C15 H15A . . 109.1 ?
C16 C15 H15B . . 109.1 ?
S5 C15 H15B . . 109.1 ?
H15A C15 H15B . . 107.9 ?
C5 C16 C15 . . 127.2(2) ?
C5 C16 S6 . . 116.68(18) ?
C15 C16 S6 . . 115.94(18) ?
C2 C17 S8 . . 124.0(2) ?
C2 C17 S7 . . 117.57(19) ?
S8 C17 S7 . . 118.18(19) ?
S8 C18 H18A . . 109.5 ?
S8 C18 H18B . . 109.5 ?
H18A C18 H18B . . 109.5 ?
S8 C18 H18C . . 109.5 ?
H18A C18 H18C . . 109.5 ?
H18B C18 H18C . . 109.5 ?
C9 O1 C8 . . 113.5(3) ?
C10 O2 C11 . . 114.0(2) ?
C13 O3 C12 . . 113.9(3) ?
C2 S1 C1 . . 101.77(14) ?
C3 S2 C2 . . 95.28(13) ?
C4 S3 C5 . . 94.67(11) ?
C7 S4 C6 . . 103.95(13) ?
C14 S5 C15 . . 102.32(13) ?
C4 S6 C16 . . 94.86(12) ?
C3 S7 C17 . . 94.12(13) ?
C18 S8 C17 . . 102.48(18) ?

loop_
_geom_bond_atom_site_label_1
_geom_bond_atom_site_label_2
_geom_bond_site_symmetry_2
_geom_bond_distance
_geom_bond_publ_flag
C1 S1 . 1.790(4) ?
C1 H1A . 0.9600 ?
C1 H1B . 0.9600 ?
C1 H1C . 0.9600 ?
C2 C17 . 1.341(4) ?
C2 S1 . 1.748(3) ?
C2 S2 . 1.753(3) ?
C3 C4 . 1.345(3) ?
C3 S2 . 1.750(3) ?
C3 S7 . 1.753(2) ?
C4 S6 . 1.746(2) ?
C4 S3 . 1.756(2) ?
C5 C16 . 1.337(3) ?
C5 C6 . 1.492(3) ?
C5 S3 . 1.770(3) ?
C6 S4 . 1.821(3) ?
C6 H6A . 0.9700 ?
C6 H6B . 0.9700 ?
C7 C8 . 1.504(5) ?
C7 S4 . 1.798(4) ?
C7 H7A . 0.9700 ?
C7 H7B . 0.9700 ?
C8 O1 . 1.419(4) ?
C8 H8A . 0.9700 ?
C8 H8B . 0.9700 ?
C9 O1 . 1.416(4) ?
C9 C10 . 1.487(5) ?
C9 H9A . 0.9700 ?
C9 H9B . 0.9700 ?
C10 O2 . 1.408(3) ?
C10 H10A . 0.9700 ?
C10 H10B . 0.9700 ?
C11 O2 . 1.415(4) ?
C11 C12 . 1.485(5) ?
C11 H11A . 0.9700 ?
C11 H11B . 0.9700 ?
C12 O3 . 1.425(4) ?
C12 H12A . 0.9700 ?
C12 H12B . 0.9700 ?
C13 O3 . 1.420(4) ?
C13 C14 . 1.503(5) ?
C13 H13A . 0.9700 ?
C13 H13B . 0.9700 ?
C14 S5 . 1.803(3) ?
C14 H14A . 0.9700 ?
C14 H14B . 0.9700 ?
C15 C16 . 1.496(3) ?
C15 S5 . 1.818(3) ?
C15 H15A . 0.9700 ?
C15 H15B . 0.9700 ?
C16 S6 . 1.767(3) ?
C17 S8 . 1.761(3) ?
C17 S7 . 1.765(3) ?
C18 S8 . 1.742(5) ?
C18 H18A . 0.9600 ?
C18 H18B . 0.9600 ?
C18 H18C . 0.9600 ?

loop_
_cod_related_entry_id
_cod_related_entry_database
_cod_related_entry_code
1 ChemSpider 24744809
